data_4323796
loop_
_publ_author_name
'Scott Charles'
'James C. Fettinger'
'Bryan W. Eichhorn'

_publ_section_title
;
 Synthesis, Structure, and Reactivities of [\h2-P7M(CO)4]3-,
 [\h2-HP7M(CO)4]2-, and [\h2-RP7M(CO)4]2-Zintl Ion Complexes Where M = Mo,
 W
;
_journal_name_full 'Inorganic Chemistry'
_journal_page_first 1540
_journal_page_last 1548
_journal_paper_doi 10.1021/ic9511534
_journal_volume 35
_journal_year 1996
_chemical_formula_sum 'C42 H76 K2 Mo N6 O16 P7'
_chemical_formula_weight 1312.02
_space_group_IT_number 15
_symmetry_cell_setting monoclinic
_symmetry_space_group_name_Hall '-C 2yc'
_symmetry_space_group_name_H-M 'C 1 2/c 1'
_atom_sites_solution_hydrogens geom
_atom_sites_solution_primary direct
_atom_sites_solution_secondary difmap
_audit_creation_method SHELXL
_cell_angle_alpha 90.00
_cell_angle_beta 91.412(12)
_cell_angle_gamma 90.00
_cell_formula_units_Z 4
_cell_length_a 22.848(2)
_cell_length_b 12.5283(15)
_cell_length_c 21.460(2)
_cell_measurement_temperature 153(2)
_cell_volume 6141.0(11)
_computing_structure_refinement 'SHELXL-93 (Sheldrick, 1993)'
_computing_structure_solution 'SHELXS-86 (Sheldrick, 1990)'
_diffrn_ambient_temperature 153(2)
_diffrn_radiation_monochromator graphite
_diffrn_radiation_source 'fine-focus sealed tube'
_diffrn_radiation_type MoK\a
_diffrn_radiation_wavelength 0.71073
_diffrn_reflns_av_R_equivalents 0.0505
_diffrn_reflns_av_sigmaI/netI 0.0796
_diffrn_reflns_limit_h_max 27
_diffrn_reflns_limit_h_min 0
_diffrn_reflns_limit_k_max 0
_diffrn_reflns_limit_k_min -14
_diffrn_reflns_limit_l_max 23
_diffrn_reflns_limit_l_min -25
_diffrn_reflns_number 4125
_diffrn_reflns_theta_max 22.50
_diffrn_reflns_theta_min 2.57
_exptl_absorpt_coefficient_mu 0.595
_exptl_crystal_density_diffrn 1.419
_exptl_crystal_F_000 2732
_exptl_crystal_size_max 0.50
_exptl_crystal_size_mid 0.20
_exptl_crystal_size_min 0.20
_refine_diff_density_max 0.848
_refine_diff_density_min -0.666
_refine_diff_density_rms 0.097
_refine_ls_extinction_method none
_refine_ls_goodness_of_fit_all 1.135
_refine_ls_goodness_of_fit_obs 1.228
_refine_ls_matrix_type full
_refine_ls_number_parameters 357
_refine_ls_number_reflns 4008
_refine_ls_number_restraints 0
_refine_ls_restrained_S_all 1.135
_refine_ls_restrained_S_obs 1.228
_refine_ls_R_factor_all 0.1160
_refine_ls_R_factor_obs 0.0681
_refine_ls_shift/esd_max -0.001
_refine_ls_shift/esd_mean 0.000
_refine_ls_structure_factor_coef Fsqd
_refine_ls_weighting_details 'w=1/[\s^2^(Fo^2^)+(0.0597P)^2^+28.6848P] where P=(Fo^2^+2Fc^2^)/3'
_refine_ls_weighting_scheme calc
_refine_ls_wR_factor_all 0.1610
_refine_ls_wR_factor_obs 0.1399
_reflns_number_observed 2697
_reflns_number_total 4008
_reflns_observed_criterion >2sigma(I)
_cod_data_source_file ic9511534_1.cif
_cod_data_source_block 159cc
_cod_depositor_comments
;
The following automatic conversions were performed:

'_refine_ls_weighting_scheme' value 'calc
w=1/[\s^2^(Fo^2^)+(0.0597P)^2^+28.6848P] where P=(Fo^2^+2Fc^2^)/3'
was changed to 'calc'. New tag '_refine_ls_weighting_details' was
created. The value of the new tag was set to
'w=1/[\s^2^(Fo^2^)+(0.0597P)^2^+28.6848P] where P=(Fo^2^+2Fc^2^)/3'.

Automatic conversion script
Id: cif_fix_values 3143 2015-03-26 13:38:13Z robertas 
;
_cod_original_cell_volume 6140.9(12)
_cod_database_code 4323796

loop_
_symmetry_equiv_pos_as_xyz
'x, y, z'
'-x, y, -z+1/2'
'x+1/2, y+1/2, z'
'-x+1/2, y+1/2, -z+1/2'
'-x, -y, -z'
'x, -y, z-1/2'
'-x+1/2, -y+1/2, -z'
'x+1/2, -y+1/2, z-1/2'

loop_
_atom_site_aniso_label
_atom_site_aniso_U_11
_atom_site_aniso_U_22
_atom_site_aniso_U_33
_atom_site_aniso_U_23
_atom_site_aniso_U_13
_atom_site_aniso_U_12
Mo1 0.0307(6) 0.0195(5) 0.0260(5) 0.000 0.0060(4) 0.000
P1 0.038(4) 0.030(3) 0.022(3) 0.000(2) 0.008(2) -0.003(3)
P2 0.029(3) 0.032(3) 0.043(3) -0.010(2) 0.001(2) -0.007(2)
P3 0.032(4) 0.026(3) 0.035(4) 0.001(3) 0.015(2) 0.004(3)
P4 0.052(3) 0.051(3) 0.032(3) 0.017(2) 0.001(3) 0.022(3)
P5 0.029(3) 0.033(2) 0.046(3) 0.005(2) 0.013(2) 0.009(2)
P6 0.091(8) 0.024(5) 0.119(13) -0.006(7) 0.010(7) -0.019(4)
P7 0.075(7) 0.026(5) 0.077(8) 0.015(5) 0.050(7) 0.018(5)
C1 0.047(6) 0.085(7) 0.043(5) 0.020(5) -0.001(5) -0.011(6)
O1 0.051(5) 0.221(11) 0.099(6) 0.074(7) -0.037(5) -0.023(6)
C2 0.045(6) 0.058(6) 0.059(7) 0.015(5) 0.021(5) 0.017(5)
O2 0.075(5) 0.074(5) 0.140(7) 0.067(5) 0.044(5) -0.003(4)
K1 0.0262(9) 0.0289(10) 0.0234(9) -0.0010(7) 0.0011(7) -0.0066(8)
N11 0.026(3) 0.029(4) 0.023(3) 0.001(3) -0.002(3) -0.006(3)
N12 0.031(4) 0.051(5) 0.030(4) -0.005(3) 0.009(3) -0.007(3)
O11 0.031(3) 0.036(3) 0.030(3) 0.006(3) 0.000(2) -0.005(3)
O12 0.037(3) 0.039(3) 0.025(3) 0.002(2) -0.005(2) -0.005(3)
O21 0.024(3) 0.049(3) 0.024(3) -0.003(3) -0.005(2) -0.013(3)
O22 0.031(3) 0.069(4) 0.030(3) -0.015(3) 0.001(3) -0.022(3)
O31 0.029(3) 0.028(3) 0.033(3) -0.003(2) 0.007(2) -0.008(2)
O32 0.042(3) 0.032(3) 0.028(3) -0.006(3) 0.002(3) 0.000(3)
C11 0.027(5) 0.048(5) 0.031(4) 0.002(4) 0.007(3) -0.008(4)
C12 0.044(5) 0.047(5) 0.031(5) -0.007(4) -0.001(4) 0.011(4)
C13 0.028(5) 0.034(5) 0.040(5) -0.001(4) -0.002(4) -0.005(4)
C14 0.038(5) 0.035(5) 0.042(5) 0.001(4) -0.008(4) -0.003(4)
C15 0.064(6) 0.037(5) 0.021(5) 0.007(4) 0.001(4) 0.004(5)
C16 0.071(7) 0.048(6) 0.026(5) 0.008(4) 0.018(5) -0.015(5)
C21 0.042(5) 0.036(5) 0.022(4) -0.010(4) -0.003(4) -0.006(4)
C22 0.039(5) 0.038(5) 0.025(5) -0.010(4) -0.013(4) -0.008(4)
C23 0.032(5) 0.052(5) 0.029(5) -0.003(4) -0.016(4) -0.017(4)
C24 0.039(5) 0.057(6) 0.044(6) -0.006(5) -0.004(4) -0.018(5)
C25 0.032(5) 0.111(9) 0.043(6) -0.004(6) 0.014(4) -0.034(6)
C26 0.040(6) 0.099(8) 0.041(5) -0.011(6) 0.014(4) -0.009(6)
C31 0.043(5) 0.042(5) 0.027(5) 0.005(4) 0.011(4) -0.003(4)
C32 0.050(6) 0.036(5) 0.042(5) 0.003(4) 0.001(4) -0.008(4)
C33 0.053(6) 0.028(5) 0.042(5) 0.004(4) 0.000(4) -0.011(4)
C34 0.056(6) 0.035(5) 0.037(5) -0.010(4) -0.010(4) 0.002(4)
C35 0.051(6) 0.043(5) 0.039(5) 0.002(4) 0.008(4) 0.001(4)
C36 0.048(6) 0.056(6) 0.024(5) -0.015(4) 0.002(4) 0.006(5)
NAB 0.149(12) 0.164(14) 0.173(14) -0.003(11) -0.044(10) -0.008(11)

loop_
_atom_site_label
_atom_site_type_symbol
_atom_site_fract_x
_atom_site_fract_y
_atom_site_fract_z
_atom_site_U_iso_or_equiv
_atom_site_thermal_displace_type
_atom_site_occupancy
_atom_site_calc_flag
_atom_site_refinement_flags
_atom_site_disorder_group
Mo1 Mo 0.0000 0.01702(7) 0.2500 0.0253(3) Uani 1 d S .
P1 P 0.0203(3) -0.1488(5) 0.1719(3) 0.0298(13) Uani 0.50 d P .
P2 P -0.0626(2) -0.2029(4) 0.2089(2) 0.0348(11) Uani 0.50 d P .
P3 P -0.0467(2) -0.1586(5) 0.3046(3) 0.0309(14) Uani 0.50 d P .
P4 P 0.0355(2) -0.2418(4) 0.3226(2) 0.0450(13) Uani 0.50 d P .
P5 P 0.0806(2) -0.2340(3) 0.2336(2) 0.0356(11) Uani 0.50 d P .
P6 P -0.0496(8) -0.3726(15) 0.2169(8) 0.078(5) Uani 0.50 d P .
P7 P 0.0372(7) -0.3870(13) 0.2616(7) 0.058(4) Uani 0.50 d P .
C1 C -0.0800(4) 0.0279(9) 0.2077(4) 0.058(3) Uani 1 d . .
O1 O -0.1250(3) 0.0469(9) 0.1862(4) 0.125(4) Uani 1 d . .
C2 C 0.0298(4) 0.1275(8) 0.1975(4) 0.054(3) Uani 1 d . .
O2 O 0.0488(3) 0.1952(6) 0.1662(4) 0.096(3) Uani 1 d . .
K1 K 0.81772(6) 0.49489(12) 0.04620(7) 0.0262(4) Uani 1 d . .
N11 N 0.8734(2) 0.4942(4) -0.0787(2) 0.0260(14) Uani 1 d . .
N12 N 0.7595(3) 0.4940(5) 0.1689(3) 0.037(2) Uani 1 d . .
O11 O 0.9277(2) 0.3975(4) 0.0337(2) 0.0325(13) Uani 1 d . .
O12 O 0.8604(2) 0.3599(4) 0.1420(2) 0.0339(13) Uani 1 d . .
O21 O 0.7606(2) 0.3961(4) -0.0577(2) 0.0326(13) Uani 1 d . .
O22 O 0.6992(2) 0.4398(5) 0.0519(2) 0.043(2) Uani 1 d . .
O31 O 0.8406(2) 0.6921(4) -0.0121(2) 0.0297(12) Uani 1 d . .
O32 O 0.8084(2) 0.6832(4) 0.1135(2) 0.0341(13) Uani 1 d . .
C11 C 0.9351(3) 0.4654(6) -0.0698(3) 0.035(2) Uani 1 d . .
H11A H 0.9565(3) 0.5278(6) -0.0525(3) 0.042 Uiso 1 calc R .
H11B H 0.9515(3) 0.4494(6) -0.1111(3) 0.042 Uiso 1 calc R .
C12 C 0.9457(4) 0.3729(7) -0.0283(3) 0.041(2) Uani 1 d . .
H12A H 0.9235(4) 0.3104(7) -0.0443(3) 0.049 Uiso 1 calc R .
H12B H 0.9878(4) 0.3545(7) -0.0276(3) 0.049 Uiso 1 calc R .
C13 C 0.9385(3) 0.3117(6) 0.0759(3) 0.034(2) Uani 1 d . .
H13A H 0.9805(3) 0.2926(6) 0.0759(3) 0.041 Uiso 1 calc R .
H13B H 0.9157(3) 0.2484(6) 0.0621(3) 0.041 Uiso 1 calc R .
C14 C 0.9218(3) 0.3414(6) 0.1397(4) 0.039(2) Uani 1 d . .
H14A H 0.9330(3) 0.2834(6) 0.1690(4) 0.046 Uiso 1 calc R .
H14B H 0.9432(3) 0.4068(6) 0.1528(4) 0.046 Uiso 1 calc R .
C15 C 0.8424(4) 0.3760(7) 0.2040(3) 0.041(2) Uani 1 d . .
H15A H 0.8640(4) 0.4369(7) 0.2229(3) 0.049 Uiso 1 calc R .
H15B H 0.8511(4) 0.3116(7) 0.2293(3) 0.049 Uiso 1 calc R .
C16 C 0.7781(4) 0.3983(7) 0.2037(4) 0.048(3) Uani 1 d . .
H16A H 0.7573(4) 0.3358(7) 0.1856(4) 0.057 Uiso 1 calc R .
H16B H 0.7657(4) 0.4059(7) 0.2473(4) 0.057 Uiso 1 calc R .
C21 C 0.8436(3) 0.4167(6) -0.1200(3) 0.034(2) Uani 1 d . .
H21A H 0.8567(3) 0.3440(6) -0.1082(3) 0.040 Uiso 1 calc R .
H21B H 0.8558(3) 0.4297(6) -0.1633(3) 0.040 Uiso 1 calc R .
C22 C 0.7784(3) 0.4202(6) -0.1187(3) 0.034(2) Uani 1 d . .
H22A H 0.7643(3) 0.4920(6) -0.1310(3) 0.041 Uiso 1 calc R .
H22B H 0.7616(3) 0.3676(6) -0.1485(3) 0.041 Uiso 1 calc R .
C23 C 0.6982(3) 0.3955(7) -0.0557(3) 0.038(2) Uani 1 d . .
H23A H 0.6821(3) 0.3455(7) -0.0875(3) 0.046 Uiso 1 calc R .
H23B H 0.6829(3) 0.4677(7) -0.0654(3) 0.046 Uiso 1 calc R .
C24 C 0.6791(4) 0.3629(7) 0.0063(4) 0.047(2) Uani 1 d . .
H24A H 0.6358(4) 0.3582(7) 0.0064(4) 0.056 Uiso 1 calc R .
H24B H 0.6952(4) 0.2916(7) 0.0167(4) 0.056 Uiso 1 calc R .
C25 C 0.6751(4) 0.4144(9) 0.1098(4) 0.062(3) Uani 1 d . .
H25A H 0.6872(4) 0.3415(9) 0.1225(4) 0.074 Uiso 1 calc R .
H25B H 0.6319(4) 0.4163(9) 0.1064(4) 0.074 Uiso 1 calc R .
C26 C 0.6962(4) 0.4931(9) 0.1573(4) 0.060(3) Uani 1 d . .
H26A H 0.6838(4) 0.5653(9) 0.1437(4) 0.072 Uiso 1 calc R .
H26B H 0.6768(4) 0.4778(9) 0.1971(4) 0.072 Uiso 1 calc R .
C31 C 0.8683(4) 0.6016(6) -0.1055(3) 0.037(2) Uani 1 d . .
H31A H 0.8279(4) 0.6111(6) -0.1224(3) 0.045 Uiso 1 calc R .
H31B H 0.8952(4) 0.6071(6) -0.1408(3) 0.045 Uiso 1 calc R .
C32 C 0.8818(4) 0.6917(6) -0.0604(4) 0.043(2) Uani 1 d . .
H32A H 0.9217(4) 0.6826(6) -0.0423(4) 0.051 Uiso 1 calc R .
H32B H 0.8802(4) 0.7607(6) -0.0828(4) 0.051 Uiso 1 calc R .
C33 C 0.8548(4) 0.7750(6) 0.0315(4) 0.041(2) Uani 1 d . .
H33A H 0.8572(4) 0.8442(6) 0.0094(4) 0.049 Uiso 1 calc R .
H33B H 0.8934(4) 0.7604(6) 0.0517(4) 0.049 Uiso 1 calc R .
C34 C 0.8093(4) 0.7807(6) 0.0794(4) 0.043(2) Uani 1 d . .
H34A H 0.8178(4) 0.8408(6) 0.1082(4) 0.052 Uiso 1 calc R .
H34B H 0.7705(4) 0.7934(6) 0.0591(4) 0.052 Uiso 1 calc R .
C35 C 0.7730(4) 0.6913(7) 0.1658(4) 0.045(2) Uani 1 d . .
H35A H 0.7319(4) 0.7039(7) 0.1524(4) 0.053 Uiso 1 calc R .
H35B H 0.7861(4) 0.7522(7) 0.1921(4) 0.053 Uiso 1 calc R .
C36 C 0.7773(3) 0.5915(5) 0.2020(3) 0.043(2) Uani 1 d . .
H36A H 0.8184(3) 0.5827(5) 0.2168(3) 0.051 Uiso 1 calc R .
H36B H 0.7529(3) 0.5989(5) 0.2392(3) 0.051 Uiso 1 calc R .
NAB N 0.5474(3) 0.5123(5) 0.4475(3) 0.163(6) Uani 1 d R .
CA C 0.5324(3) 0.5104(5) 0.4973(3) 0.066(11) Uiso 0.27 d PR .
HA1 H 0.5420(3) 0.5795(5) 0.5174(3) 0.079 Uiso 0.27 calc PR .
HA2 H 0.5543(3) 0.4540(5) 0.5202(3) 0.079 Uiso 0.27 calc PR .
CB C 0.5081(3) 0.4496(5) 0.4846(3) 0.092(11) Uiso 0.39 d PR .
HB1 H 0.5280(3) 0.3975(5) 0.5126(3) 0.110 Uiso 0.39 calc PR .
HB2 H 0.4757(3) 0.4157(5) 0.4604(3) 0.110 Uiso 0.39 calc PR .
CC C 0.5184(3) 0.4573(5) 0.5379(3) 0.097(12) Uiso 0.35 d PR .
HC1 H 0.5147(3) 0.4380(5) 0.5823(3) 0.116 Uiso 0.35 calc PR .
HC2 H 0.5522(3) 0.4272(5) 0.5159(3) 0.116 Uiso 0.35 calc PR .

loop_
_atom_type_symbol
_atom_type_description
_atom_type_scat_dispersion_real
_atom_type_scat_dispersion_imag
_atom_type_scat_source
C C 0.0033 0.0016 'International Tables Vol C Tables 4.2.6.8 and 6.1.1.4'
H H 0.0000 0.0000 'International Tables Vol C Tables 4.2.6.8 and 6.1.1.4'
O O 0.0106 0.0060 'International Tables Vol C Tables 4.2.6.8 and 6.1.1.4'
N N 0.0061 0.0033 'International Tables Vol C Tables 4.2.6.8 and 6.1.1.4'
P P 0.1023 0.0942 'International Tables Vol C Tables 4.2.6.8 and 6.1.1.4'
K K 0.2009 0.2494 'International Tables Vol C Tables 4.2.6.8 and 6.1.1.4'
Mo Mo -1.6832 0.6857 'International Tables Vol C Tables 4.2.6.8 and 6.1.1.4'

loop_
_geom_angle_atom_site_label_1
_geom_angle_atom_site_label_2
_geom_angle_atom_site_label_3
_geom_angle
_geom_angle_site_symmetry_1
_geom_angle_site_symmetry_3
C2 Mo1 C2 87.7(5) 2 .
C2 Mo1 C1 83.4(4) 2 .
C2 Mo1 C1 91.0(4) . .
C2 Mo1 C1 91.0(4) 2 2
C2 Mo1 C1 83.4(4) . 2
C1 Mo1 C1 172.3(6) . 2
C2 Mo1 P1 169.1(3) 2 .
C2 Mo1 P1 97.0(3) . .
C1 Mo1 P1 86.6(3) . .
C1 Mo1 P1 99.4(3) 2 .
C2 Mo1 P1 97.0(3) 2 2
C2 Mo1 P1 169.1(3) . 2
C1 Mo1 P1 99.4(3) . 2
C1 Mo1 P1 86.6(3) 2 2
P1 Mo1 P1 80.2(2) . 2
C2 Mo1 P3 169.6(3) 2 2
C2 Mo1 P3 100.5(3) . 2
C1 Mo1 P3 102.7(3) . 2
C1 Mo1 P3 83.6(3) 2 2
P1 Mo1 P3 16.65(11) . 2
P1 Mo1 P3 73.86(12) 2 2
C2 Mo1 P3 100.5(3) 2 .
C2 Mo1 P3 169.6(3) . .
C1 Mo1 P3 83.6(3) . .
C1 Mo1 P3 102.7(3) 2 .
P1 Mo1 P3 73.86(12) . .
P1 Mo1 P3 16.65(11) 2 .
P3 Mo1 P3 72.2(2) 2 .
P3 P1 P4 113.9(8) 2 2
P3 P1 P5 20.9(6) 2 .
P4 P1 P5 94.9(3) 2 .
P3 P1 P2 112.2(8) 2 .
P4 P1 P2 28.3(2) 2 .
P5 P1 P2 99.8(3) . .
P3 P1 Mo1 82.1(7) 2 .
P4 P1 Mo1 109.6(3) 2 .
P5 P1 Mo1 96.6(2) . .
P2 P1 Mo1 81.4(2) . .
P4 P2 P5 130.1(5) 2 2
P4 P2 P3 130.3(5) 2 .
P5 P2 P3 42.2(3) 2 .
P4 P2 P6 60.6(6) 2 .
P5 P2 P6 72.0(5) 2 .
P3 P2 P6 99.2(5) . .
P4 P2 P1 51.5(4) 2 .
P5 P2 P1 134.5(4) 2 .
P3 P2 P1 98.1(2) . .
P6 P2 P1 102.5(6) . .
P4 P2 P7 65.7(5) 2 2
P5 P2 P7 64.8(4) 2 2
P3 P2 P7 87.9(4) . 2
P6 P2 P7 11.9(8) . 2
P1 P2 P7 100.6(4) . 2
P4 P2 P3 55.9(3) 2 2
P5 P2 P3 118.4(3) 2 2
P3 P2 P3 84.9(2) . 2
P6 P2 P3 95.1(6) . 2
P1 P2 P3 16.4(2) . 2
P7 P2 P3 90.4(4) 2 2
P1 P3 P5 147.9(9) 2 2
P1 P3 P2 139.6(8) 2 .
P5 P3 P2 39.0(2) 2 .
P1 P3 P4 46.7(7) 2 .
P5 P3 P4 103.4(4) 2 .
P2 P3 P4 99.8(3) . .
P1 P3 P2 51.4(7) 2 2
P5 P3 P2 107.4(3) 2 2
P2 P3 P2 88.8(2) . 2
P4 P3 P2 23.5(2) . 2
P1 P3 Mo1 81.3(7) 2 .
P5 P3 Mo1 119.4(4) 2 .
P2 P3 Mo1 81.8(2) . .
P4 P3 Mo1 96.8(3) . .
P2 P3 Mo1 74.6(2) 2 .
P2 P4 P1 100.3(4) 2 2
P2 P4 P6 90.3(7) 2 2
P1 P4 P6 138.9(7) 2 2
P2 P4 P3 100.6(4) 2 .
P1 P4 P3 19.3(2) 2 .
P6 P4 P3 119.8(6) 2 .
P2 P4 P5 28.4(3) 2 .
P1 P4 P5 113.1(3) 2 .
P6 P4 P5 63.7(6) 2 .
P3 P4 P5 104.3(3) . .
P2 P4 P7 89.0(5) 2 .
P1 P4 P7 127.5(6) 2 .
P6 P4 P7 12.1(10) 2 .
P3 P4 P7 108.2(5) . .
P5 P4 P7 60.9(4) . .
P2 P5 P3 98.9(4) 2 2
P2 P5 P6 71.1(5) 2 2
P3 P5 P6 128.3(6) 2 2
P2 P5 P1 102.1(3) 2 .
P3 P5 P1 11.1(3) 2 .
P6 P5 P1 119.0(6) 2 .
P2 P5 P4 21.4(2) 2 .
P3 P5 P4 105.2(3) 2 .
P6 P5 P4 51.0(5) 2 .
P1 P5 P4 104.3(2) . .
P2 P5 P7 81.8(4) 2 .
P3 P5 P7 118.1(6) 2 .
P6 P5 P7 14.6(7) 2 .
P1 P5 P7 107.7(5) . .
P4 P5 P7 60.6(4) . .
P7 P6 P4 123.8(41) 2 2
P7 P6 P2 116.4(40) 2 .
P4 P6 P2 29.1(3) 2 .
P7 P6 P5 91.1(35) 2 2
P4 P6 P5 65.3(6) 2 2
P2 P6 P5 36.9(4) . 2
P7 P6 P7 35.3(31) 2 .
P4 P6 P7 96.0(11) 2 .
P2 P6 P7 103.7(12) . .
P5 P6 P7 98.9(10) 2 .
P7 P6 P6 32.2(31) 2 2
P4 P6 P6 95.0(7) 2 2
P2 P6 P6 99.0(5) . 2
P5 P6 P6 91.3(6) 2 2
P7 P6 P6 7.9(7) . 2
P6 P7 P7 134.0(37) 2 2
P6 P7 P6 139.8(37) 2 .
P7 P7 P6 10.7(9) 2 .
P6 P7 P4 44.1(34) 2 .
P7 P7 P4 97.8(6) 2 .
P6 P7 P4 99.3(10) . .
P6 P7 P5 74.3(33) 2 .
P7 P7 P5 110.7(7) 2 .
P6 P7 P5 102.3(11) . .
P4 P7 P5 58.5(4) . .
P6 P7 P2 51.7(34) 2 2
P7 P7 P2 107.1(4) 2 2
P6 P7 P2 104.0(12) . 2
P4 P7 P2 25.3(2) . 2
P5 P7 P2 33.4(3) . 2
O1 C1 Mo1 171.6(11) . .
O2 C2 Mo1 178.8(9) . .
O32 K1 O22 95.7(2) . .
O32 K1 O11 119.9(2) . .
O22 K1 O11 139.9(2) . .
O32 K1 O12 99.23(15) . .
O22 K1 O12 97.9(2) . .
O11 K1 O12 61.03(14) . .
O32 K1 O31 60.28(15) . .
O22 K1 O31 115.1(2) . .
O11 K1 O31 99.29(14) . .
O12 K1 O31 141.62(15) . .
O32 K1 O21 137.6(2) . .
O22 K1 O21 60.01(14) . .
O11 K1 O21 97.50(15) . .
O12 K1 O21 117.1(2) . .
O31 K1 O21 96.90(15) . .
O32 K1 N12 60.1(2) . .
O22 K1 N12 60.5(2) . .
O11 K1 N12 120.2(2) . .
O12 K1 N12 60.5(2) . .
O31 K1 N12 119.1(2) . .
O21 K1 N12 119.1(2) . .
O32 K1 N11 120.5(2) . .
O22 K1 N11 118.09(15) . .
O11 K1 N11 60.84(14) . .
O12 K1 N11 120.3(2) . .
O31 K1 N11 61.24(15) . .
O21 K1 N11 59.57(14) . .
N12 K1 N11 178.6(2) . .
C11 N11 C31 110.2(6) . .
C11 N11 C21 110.3(6) . .
C31 N11 C21 109.8(6) . .
C11 N11 K1 108.3(4) . .
C31 N11 K1 108.4(4) . .
C21 N11 K1 109.9(4) . .
C26 N12 C36 110.6(6) . .
C26 N12 C16 110.6(7) . .
C36 N12 C16 111.1(6) . .
C26 N12 K1 108.2(4) . .
C36 N12 K1 107.5(4) . .
C16 N12 K1 108.8(4) . .
C13 O11 C12 112.2(6) . .
C13 O11 K1 114.0(4) . .
C12 O11 K1 117.3(4) . .
C15 O12 C14 111.4(6) . .
C15 O12 K1 119.8(4) . .
C14 O12 K1 113.3(4) . .
C22 O21 C23 109.9(5) . .
C22 O21 K1 119.8(4) . .
C23 O21 K1 114.8(4) . .
C25 O22 C24 108.9(6) . .
C25 O22 K1 119.5(4) . .
C24 O22 K1 115.4(4) . .
C32 O31 C33 109.7(6) . .
C32 O31 K1 117.0(4) . .
C33 O31 K1 112.8(4) . .
C35 O32 C34 111.4(6) . .
C35 O32 K1 122.0(5) . .
C34 O32 K1 117.4(4) . .
N11 C11 C12 114.5(6) . .
O11 C12 C11 110.1(6) . .
O11 C13 C14 110.8(6) . .
O12 C14 C13 110.4(6) . .
O12 C15 C16 109.2(6) . .
N12 C16 C15 115.3(6) . .
N11 C21 C22 114.7(6) . .
O21 C22 C21 108.8(6) . .
O21 C23 C24 110.4(6) . .
O22 C24 C23 109.4(7) . .
O22 C25 C26 109.2(7) . .
N12 C26 C25 115.0(7) . .
N11 C31 C32 114.9(6) . .
O31 C32 C31 110.0(6) . .
O31 C33 C34 109.7(6) . .
O32 C34 C33 109.5(7) . .
O32 C35 C36 109.2(6) . .
N12 C36 C35 116.0(6) . .
CA NAB CB 42.3 . .
CA NAB CC 60.5(5) . 5_666
CB NAB CC 54.4(5) . 5_666
NAB CA CA 113.5(5) . 5_666
NAB CB CB 86.9(6) . 5_666
CB CC CA 40.5(4) 5_666 5_666

loop_
_geom_bond_atom_site_label_1
_geom_bond_atom_site_label_2
_geom_bond_distance
_geom_bond_site_symmetry_2
Mo1 C2 1.919(10) 2
Mo1 C2 1.919(10) .
Mo1 C1 2.025(10) .
Mo1 C1 2.025(10) 2
Mo1 P1 2.717(6) .
Mo1 P1 2.717(6) 2
Mo1 P3 2.722(6) 2
Mo1 P3 2.722(6) .
P1 P3 0.788(5) 2
P1 P4 1.733(7) 2
P1 P5 2.169(7) .
P1 P2 2.180(8) .
P2 P4 1.049(6) 2
P2 P5 1.367(7) 2
P2 P3 2.148(8) .
P2 P6 2.15(2) .
P2 P7 2.46(2) 2
P2 P3 2.583(7) 2
P3 P1 0.788(5) 2
P3 P5 1.460(7) 2
P3 P4 2.175(7) .
P3 P2 2.583(7) 2
P4 P2 1.049(6) 2
P4 P1 1.733(7) 2
P4 P6 1.88(2) 2
P4 P5 2.195(7) .
P4 P7 2.24(2) .
P5 P2 1.367(7) 2
P5 P3 1.460(7) 2
P5 P6 2.16(2) 2
P5 P7 2.25(2) .
P6 P7 0.57(3) 2
P6 P4 1.88(2) 2
P6 P5 2.16(2) 2
P6 P7 2.190(12) .
P6 P6 2.65(4) 2
P7 P6 0.57(3) 2
P7 P7 1.76(3) 2
P7 P2 2.46(2) 2
C1 O1 1.141(10) .
C2 O2 1.173(10) .
K1 O32 2.777(5) .
K1 O22 2.800(5) .
K1 O11 2.812(5) .
K1 O12 2.817(5) .
K1 O31 2.824(5) .
K1 O21 2.839(5) .
K1 N12 2.979(6) .
K1 N11 2.996(6) .
N11 C11 1.461(9) .
N11 C31 1.467(9) .
N11 C21 1.471(8) .
N12 C26 1.461(10) .
N12 C36 1.465(9) .
N12 C16 1.470(10) .
O11 C13 1.424(9) .
O11 C12 1.434(8) .
O12 C15 1.418(8) .
O12 C14 1.426(9) .
O21 C22 1.414(8) .
O21 C23 1.428(8) .
O22 C25 1.409(9) .
O22 C24 1.441(9) .
O31 C32 1.417(9) .
O31 C33 1.429(9) .
O32 C35 1.403(9) .
O32 C34 1.423(9) .
C11 C12 1.479(11) .
C13 C14 1.477(10) .
C15 C16 1.495(11) .
C21 C22 1.490(10) .
C23 C24 1.467(10) .
C25 C26 1.490(12) .
C31 C32 1.513(11) .
C33 C34 1.482(11) .
C35 C36 1.474(10) .
NAB CA 1.13 .
NAB CB 1.45 .
NAB CC 1.590(13) 5_666
CA CA 1.509(14) 5_666
CB CB 1.476(13) 5_666
CC CB 1.396(13) 5_666
CC CA 1.427(13) 5_666
